data_1509328
loop_
_publ_author_name
'Mueller, B.G.'
'Fischer, R.'

_publ_section_title
;
 Synthese und Kristallstruktur von Silber(II)-Fluoriden Ag M(IV) F6 (M(IV)
 = Sn, Ti, Pb, Pd, Pt, Rh)
;
_journal_name_full 'Zeitschrift fuer Anorganische und Allgemeine Chemie'
_journal_page_first 445
_journal_page_last 452
_journal_paper_doi 10.1002/1521-3749(200103)627:3<445::AID-ZAAC445>3.0.CO;2-2
_journal_volume 627
_journal_year 2001
_chemical_formula_sum 'Ag F6 Pd'
_chemical_name_systematic 'Ag (Pd F6)'
_space_group_IT_number 2
_symmetry_space_group_name_Hall '-P 1'
_symmetry_space_group_name_H-M 'P -1'
_cell_angle_alpha 89.61
_cell_angle_beta 103.13
_cell_angle_gamma 120.9
_cell_formula_units_Z 2
_cell_length_a 5.023
_cell_length_b 5.085
_cell_length_c 9.976
_cell_volume 211.077
_citation_journal_id_ASTM ZAACAB
_cod_data_source_file silver1-2_245.cif
_cod_data_source_block Ag1F6Pd1
_cod_original_cell_volume 211.0769
_cod_original_formula_sum 'Ag1 F6 Pd1'
_cod_database_code 1509328

loop_
_symmetry_equiv_pos_as_xyz
x,y,z
-x,-y,-z

loop_
_atom_site_label
_atom_site_type_symbol
_atom_site_fract_x
_atom_site_fract_y
_atom_site_fract_z
_atom_site_occupancy
_atom_site_U_iso_or_equiv
F5 F-1 0.4167 0.3599 0.1337 1 0.0
F6 F-1 0.5487 0.0299 0.364 1 0.0
Ag2 Ag+2 0 0.5 0.5 1 0.0
F4 F-1 0.8782 0.7533 0.3644 1 0.0
Ag1 Ag+2 0 0 0 1 0.0
F3 F-1 0.249 0.427 0.3679 1 0.0
F2 F-1 0.7153 0.9785 0.1323 1 0.0
F1 F-1 0.1081 0.6546 0.1375 1 0.0
Pd1 Pd+4 0.48395 0.70029 0.25005 1 0.0
